data_4348040
loop_
_publ_author_name
'Axelson, Jordan C.'
'Gonzalez, Miguel I.'
'Meihaus, Katie R.'
'Chang, Christopher J.'
'Long, Jeffrey R.'

_publ_section_title
;
 Synthesis and Characterization of a Tetrapodal NO4(4-) Ligand and Its
 Transition Metal Complexes.
;
_journal_issue 15
_journal_name_full 'Inorganic chemistry'
_journal_page_first 7527
_journal_page_last 7534
_journal_paper_doi 10.1021/acs.inorgchem.6b00908
_journal_volume 55
_journal_year 2016
_chemical_formula_moiety '0.5(C27 H34 Co2 K4 N2 O24), 1.52(H2 O)'
_chemical_formula_sum 'C13.5 H20.04 Co K2 N O13.52'
_chemical_formula_weight 549.79
_chemical_name_systematic 'K2[(C13H9NO8)Co(0.5(OCH3))] 4(H2O)'
_space_group_crystal_system monoclinic
_space_group_IT_number 12
_space_group_name_Hall '-C 2y'
_space_group_name_H-M_alt 'C 1 2/m 1'
_atom_sites_solution_hydrogens mixed
_atom_sites_solution_primary direct
_atom_sites_solution_secondary difmap
_audit_creation_date 2015-08-20
_audit_creation_method
;
Olex2 1.2
(compiled 2015.01.26 svn.r3151 for OlexSys, GUI svn.r4998)
;
_cell_angle_alpha 90
_cell_angle_beta 115.296(3)
_cell_angle_gamma 90
_cell_formula_units_Z 4
_cell_length_a 21.901(5)
_cell_length_b 7.4450(17)
_cell_length_c 13.408(3)
_cell_measurement_reflns_used 5877
_cell_measurement_temperature 100(2)
_cell_measurement_theta_max 33.566
_cell_measurement_theta_min 3.187
_cell_volume 1976.6(8)
_computing_cell_refinement 'SAINT v8.34A (Bruker, 2013)'
_computing_data_collection 'Bruker APEX 2'
_computing_data_reduction 'SAINT v8.34A (Bruker, 2013)'
_computing_molecular_graphics 'Olex2 (Dolomanov et al., 2009)'
_computing_publication_material 'Olex2 (Dolomanov et al., 2009)'
_computing_structure_refinement 'ShelXL (Sheldrick, 2008)'
_computing_structure_solution 'ShelXT (Sheldrick, 2015)'
_diffrn_ambient_temperature 100(2)
_diffrn_detector 'CCD area detector'
_diffrn_detector_type 'Bruker AXS APEX II CCD'
_diffrn_measured_fraction_theta_full 0.983
_diffrn_measured_fraction_theta_max 0.975
_diffrn_measurement_device_type 'Bruker AXS APEX II CCD diffractometer'
_diffrn_measurement_method '\w scans'
_diffrn_radiation_collimation '0.2 mm sinlge-pinhole'
_diffrn_radiation_monochromator 'Silicon 111'
_diffrn_radiation_probe x-ray
_diffrn_radiation_type synchrotron
_diffrn_radiation_wavelength 0.7749
_diffrn_reflns_av_R_equivalents 0.0587
_diffrn_reflns_av_unetI/netI 0.0444
_diffrn_reflns_Laue_measured_fraction_full 0.983
_diffrn_reflns_Laue_measured_fraction_max 0.975
_diffrn_reflns_limit_h_max 28
_diffrn_reflns_limit_h_min -31
_diffrn_reflns_limit_k_max 10
_diffrn_reflns_limit_k_min 0
_diffrn_reflns_limit_l_max 19
_diffrn_reflns_limit_l_min 0
_diffrn_reflns_number 24859
_diffrn_reflns_point_group_measured_fraction_full 0.983
_diffrn_reflns_point_group_measured_fraction_max 0.975
_diffrn_reflns_theta_full 27.706
_diffrn_reflns_theta_max 33.647
_diffrn_reflns_theta_min 3.187
_diffrn_source 'Advanced Light Source station 11.3.1'
_diffrn_standards_number 0
_exptl_absorpt_coefficient_mu 1.731
_exptl_absorpt_correction_T_max 0.723
_exptl_absorpt_correction_T_min 0.523
_exptl_absorpt_correction_type multi-scan
_exptl_absorpt_process_details
;
 TWINABS-2012/1 (Bruker,2012) was used for absorption correction.
 
For component 1:
 wR2(int) was 0.1377 before and 0.0638 after correction.
 The Ratio of minimum to maximum transmission is 0.73.
 The \l/2 correction factor is Not present

Final HKLF 4 output contains 24859 reflections, Rint = 0.0587
 (10005 with I > 3sig(I), Rint = 0.0480)
;
_exptl_crystal_colour purple
_exptl_crystal_density_diffrn 1.832
_exptl_crystal_density_method 'not measured'
_exptl_crystal_description block
_exptl_crystal_F_000 1107
_exptl_crystal_size_max 0.5
_exptl_crystal_size_mid 0.4
_exptl_crystal_size_min 0.2
_refine_diff_density_max 1.425
_refine_diff_density_min -0.978
_refine_diff_density_rms 0.131
_refine_ls_extinction_method none
_refine_ls_goodness_of_fit_ref 1.181
_refine_ls_hydrogen_treatment mixed
_refine_ls_matrix_type full
_refine_ls_number_parameters 186
_refine_ls_number_reflns 3260
_refine_ls_number_restraints 3
_refine_ls_restrained_S_all 1.181
_refine_ls_R_factor_all 0.0714
_refine_ls_R_factor_gt 0.0628
_refine_ls_shift/su_max 0.000
_refine_ls_shift/su_mean 0.000
_refine_ls_structure_factor_coef Fsqd
_refine_ls_weighting_details 'w=1/[\s^2^(Fo^2^)+(0.0522P)^2^+15.1626P] where P=(Fo^2^+2Fc^2^)/3'
_refine_ls_weighting_scheme calc
_refine_ls_wR_factor_gt 0.1626
_refine_ls_wR_factor_ref 0.1664
_reflns_Friedel_coverage 0.000
_reflns_number_gt 2872
_reflns_number_total 3260
_reflns_threshold_expression 'I > 2\s(I)'
_cod_data_source_file JA006S.cif
_cod_data_source_block twin4
_cod_original_cell_volume 1976.7(8)
_cod_original_formula_sum 'C13.50 H20.04 Co K2 N O13.52'
_cod_database_code 4348040
_shelx_space_group_comment
;
The symmetry employed for this shelxl refinement is uniquely defined
by the following loop, which should always be used as a source of
symmetry information in preference to the above space-group names.
They are only intended as comments.
;
_shelx_estimated_absorpt_t_max 0.723
_shelx_estimated_absorpt_t_min 0.478
_olex2_refinement_description
;
1. Twinned data refinement
 Scales: 0.965(5) 0.035(5)
2. Fixed Uiso
 At 1.2 times of:
  All C(H) groups
 At 1.5 times of:
  All C(H,H,H) groups, All C(H,H,H,H,H,H) groups, All O(H,H,H) groups
3. Restrained distances
 O6-H6B = O6-H6A
 0.84 with sigma of 0.02
 O7-H7
 0.84 with sigma of 0.02
4. Others
 Fixed Sof: H11A(0.5) H11B(0.5) H11C(0.5) H3B(0.5) H3C(0.5) C12(0.25)
 H12B(0.125) H12D(0.125) H12C(0.125) H12A(0.125) H12E(0.125) H12F(0.125)
 O9B(0.24) O9A(0.52)
5.a Me refined with riding coordinates:
 C3(H3A,H3B,H3C)
5.b Aromatic/amide H refined with riding coordinates:
 C8(H8), C7(H7A), C6(H6)
5.c Disordered Me refined with riding coordinates:
 C12(H12B,H12D,H12C,H12A,H12E,H12F)
5.d Idealised Me refined as rotating group:
 C11(H11A,H11B,H11C)
;
_shelx_shelxl_version_number 2014/7
_olex2_submission_special_instructions 'No special instructions were received'

loop_
_space_group_symop_operation_xyz
'x, y, z'
'-x, y, -z'
'x+1/2, y+1/2, z'
'-x+1/2, y+1/2, -z'
'-x, -y, -z'
'x, -y, z'
'-x+1/2, -y+1/2, -z'
'x+1/2, -y+1/2, z'

loop_
_atom_site_label
_atom_site_type_symbol
_atom_site_fract_x
_atom_site_fract_y
_atom_site_fract_z
_atom_site_U_iso_or_equiv
_atom_site_adp_type
_atom_site_occupancy
_atom_site_site_symmetry_order
_atom_site_calc_flag
_atom_site_refinement_flags_posn
_atom_site_refinement_flags_adp
_atom_site_refinement_flags_occupancy
_atom_site_disorder_assembly
_atom_site_disorder_group
Co1 Co 0.41456(3) 0.5000 0.70683(5) 0.01630(17) Uani 1 2 d S T P . .
K1 K 0.52583(6) 1.0000 0.65406(9) 0.0238(2) Uani 1 2 d S T P . .
K2 K 0.59550(6) 1.0000 0.98881(10) 0.0295(3) Uani 1 2 d S T P . .
O2 O 0.38924(11) 0.3184(3) 0.7829(2) 0.0191(5) Uani 1 1 d . . . . .
O1 O 0.43871(12) 0.6821(4) 0.6313(2) 0.0242(5) Uani 1 1 d . . . . .
O4 O 0.31767(14) 0.2224(4) 0.8479(2) 0.0258(5) Uani 1 1 d . . . . .
N1 N 0.32362(18) 0.5000 0.5925(3) 0.0127(6) Uani 1 2 d S T P . .
O3 O 0.42765(13) 0.7896(4) 0.4707(2) 0.0287(6) Uani 1 1 d . . . . .
O5 O 0.50424(19) 0.5000 0.8191(3) 0.0271(8) Uani 1 2 d S T P . .
O6 O 0.59425(15) 0.7636(4) 0.8339(3) 0.0330(6) Uani 1 1 d D . . . .
O7 O 0.4659(2) 1.0000 0.8446(5) 0.0484(15) Uani 1 2 d DS T P . .
C9 C 0.2717(2) 0.5000 0.6209(4) 0.0138(7) Uani 1 2 d S T P . .
C8 C 0.2058(2) 0.5000 0.5403(4) 0.0190(9) Uani 1 2 d S T P . .
H8 H 0.1690 0.5000 0.5600 0.023 Uiso 1 2 calc RS T P . .
C10 C 0.2899(2) 0.5000 0.7445(4) 0.0165(8) Uani 1 2 d S T P . .
C2 C 0.33503(16) 0.3333(4) 0.7969(3) 0.0171(6) Uani 1 1 d . . . . .
C5 C 0.3135(2) 0.5000 0.4862(4) 0.0154(8) Uani 1 2 d S T P . .
C7 C 0.1947(2) 0.5000 0.4307(4) 0.0203(9) Uani 1 2 d S T P . .
H7A H 0.1497 0.5000 0.3746 0.024 Uiso 1 2 calc RS T P . .
C6 C 0.2485(2) 0.5000 0.4017(4) 0.0192(9) Uani 1 2 d S T P . .
H6 H 0.2411 0.5000 0.3265 0.023 Uiso 1 2 calc RS T P . .
C1 C 0.41833(16) 0.6717(5) 0.5260(3) 0.0227(7) Uani 1 1 d . . . . .
C4 C 0.3778(2) 0.5000 0.4677(4) 0.0203(9) Uani 1 2 d S T P . .
C11 C 0.2276(3) 0.5000 0.7681(4) 0.0237(10) Uani 1 2 d S T P . .
H11A H 0.2416 0.4906 0.8478 0.036 Uiso 0.5 1 calc GR . . A -1
H11B H 0.1987 0.3975 0.7310 0.036 Uiso 0.5 1 calc GR . . A -1
H11C H 0.2023 0.6118 0.7407 0.036 Uiso 0.5 1 calc GR . . A -1
C3 C 0.3637(3) 0.5000 0.3464(5) 0.0286(11) Uani 1 2 d S T P . .
H3A H 0.4065 0.5000 0.3397 0.043 Uiso 0.5 1 calc RS T P B -1
H3B H 0.3377 0.3925 0.3107 0.043 Uiso 0.5 1 calc R . . B -1
H3C H 0.3377 0.6075 0.3107 0.043 Uiso 0.5 1 calc R . . B -1
C12 C 0.5141(8) 0.5000 0.9330(12) 0.047(3) Uani 0.5 2 d S T P . .
H12B H 0.5626 0.5000 0.9816 0.071 Uiso 0.25 2 calc RS T P . .
H12D H 0.4932 0.6075 0.9472 0.071 Uiso 0.125 1 calc R . . . .
H12C H 0.4932 0.3925 0.9472 0.071 Uiso 0.125 1 calc R . . . .
H12A H 0.4701 0.5000 0.9357 0.071 Uiso 0.25 2 calc RS T P . .
H12E H 0.5395 0.3925 0.9701 0.071 Uiso 0.125 1 calc R . . . .
H12F H 0.5395 0.6075 0.9701 0.071 Uiso 0.125 1 calc R . . . .
O9B O 0.7264(5) 0.5000 0.9183(7) 0.044(3) Uani 0.48 2 d S T P C 2
O9A O 0.7319(3) 0.6815(10) 0.9471(5) 0.0386(14) Uani 0.52 1 d . . . D 1
H6A H 0.564(3) 0.683(7) 0.816(5) 0.058 Uiso 1 1 d DR . . . .
H6B H 0.6329(17) 0.719(9) 0.858(5) 0.058 Uiso 1 1 d DR . . . .
H7 H 0.446(3) 0.906(5) 0.815(5) 0.058 Uiso 1 1 d DR . . . .

loop_
_atom_site_aniso_label
_atom_site_aniso_U_11
_atom_site_aniso_U_22
_atom_site_aniso_U_33
_atom_site_aniso_U_23
_atom_site_aniso_U_13
_atom_site_aniso_U_12
Co1 0.0127(3) 0.0140(3) 0.0203(3) 0.000 0.0053(2) 0.000
K1 0.0228(5) 0.0249(5) 0.0252(5) 0.000 0.0116(4) 0.000
K2 0.0285(6) 0.0240(5) 0.0237(5) 0.000 -0.0007(4) 0.000
O2 0.0164(10) 0.0131(10) 0.0254(11) 0.0010(9) 0.0068(9) 0.0029(8)
O1 0.0184(11) 0.0223(13) 0.0300(13) 0.0023(10) 0.0084(10) -0.0053(9)
O4 0.0275(12) 0.0221(12) 0.0270(13) 0.0074(10) 0.0110(11) -0.0012(10)
N1 0.0104(15) 0.0071(15) 0.0186(17) 0.000 0.0043(13) 0.000
O3 0.0221(12) 0.0268(13) 0.0405(15) 0.0060(12) 0.0165(12) -0.0045(10)
O5 0.0182(16) 0.034(2) 0.0240(18) 0.000 0.0038(14) 0.000
O6 0.0261(13) 0.0322(16) 0.0370(15) -0.0051(13) 0.0100(12) -0.0064(12)
O7 0.024(2) 0.0103(17) 0.079(4) 0.000 -0.009(2) 0.000
C9 0.0123(17) 0.0108(17) 0.0179(19) 0.000 0.0060(15) 0.000
C8 0.0122(18) 0.018(2) 0.026(2) 0.000 0.0065(17) 0.000
C10 0.0143(18) 0.0147(19) 0.021(2) 0.000 0.0076(16) 0.000
C2 0.0184(13) 0.0128(13) 0.0172(13) 0.0001(11) 0.0050(11) -0.0009(11)
C5 0.0151(18) 0.0071(17) 0.026(2) 0.000 0.0101(17) 0.000
C7 0.0148(19) 0.015(2) 0.024(2) 0.000 0.0014(17) 0.000
C6 0.023(2) 0.014(2) 0.017(2) 0.000 0.0050(17) 0.000
C1 0.0148(13) 0.0223(16) 0.0335(18) 0.0018(14) 0.0126(13) 0.0001(12)
C4 0.020(2) 0.020(2) 0.025(2) 0.000 0.0128(19) 0.000
C11 0.019(2) 0.029(3) 0.026(2) 0.000 0.013(2) 0.000
C3 0.033(3) 0.033(3) 0.025(2) 0.000 0.017(2) 0.000
C12 0.037(7) 0.056(9) 0.040(7) 0.000 0.007(6) 0.000
O9B 0.030(5) 0.083(8) 0.021(4) 0.000 0.014(4) 0.000
O9A 0.030(3) 0.046(4) 0.044(3) 0.006(3) 0.020(3) 0.003(3)

loop_
_atom_type_symbol
_atom_type_description
_atom_type_scat_dispersion_real
_atom_type_scat_dispersion_imag
_atom_type_scat_source
C C 0.0040 0.0020 'International Tables Vol C Tables 4.2.6.8 and 6.1.1.4'
H H 0.0000 0.0000 'International Tables Vol C Tables 4.2.6.8 and 6.1.1.4'
Co Co 0.3550 1.1300 'International Tables Vol C Tables 4.2.6.8 and 6.1.1.4'
K K 0.2370 0.3140 'International Tables Vol C Tables 4.2.6.8 and 6.1.1.4'
N N 0.0080 0.0040 'International Tables Vol C Tables 4.2.6.8 and 6.1.1.4'
O O 0.0140 0.0070 'International Tables Vol C Tables 4.2.6.8 and 6.1.1.4'

loop_
_geom_angle_atom_site_label_1
_geom_angle_atom_site_label_2
_geom_angle_atom_site_label_3
_geom_angle
_geom_angle_site_symmetry_1
_geom_angle_site_symmetry_3
O2 Co1 O2 89.92(15) . 6_565
O2 Co1 N1 89.30(11) 6_565 .
O2 Co1 N1 89.30(11) . .
O1 Co1 O2 89.46(11) 6_565 .
O1 Co1 O2 179.24(11) . .
O1 Co1 O2 89.46(11) . 6_565
O1 Co1 O2 179.23(11) 6_565 6_565
O1 Co1 O1 91.16(17) . 6_565
O1 Co1 N1 90.25(11) 6_565 .
O1 Co1 N1 90.25(11) . .
O5 Co1 O2 90.84(11) . 6_565
O5 Co1 O2 90.84(11) . .
O5 Co1 O1 89.62(12) . 6_565
O5 Co1 O1 89.62(12) . .
O5 Co1 N1 179.81(17) . .
K1 K1 O1 0(10) 6_575 6_575
K1 K1 O1 0(10) 6_575 .
K1 K1 O3 0(10) 6_575 .
K1 K1 O3 0(10) 6_575 6_575
K1 K1 O3 0(10) 6_575 2_656
K1 K1 O3 0(10) 6_575 5_676
K1 K1 O6 0(10) 6_575 6_575
K1 K1 O6 0(10) 6_575 .
K1 K1 O7 0(10) 6_575 .
K1 K1 H6A 0(10) 6_575 .
O1 K1 O1 105.54(11) 6_575 .
O1 K1 O7 68.48(7) 6_575 .
O1 K1 O7 68.48(7) . .
O1 K1 H6A 130.9(12) 6_575 .
O1 K1 H6A 55.4(6) . .
O3 K1 O1 43.95(7) . .
O3 K1 O1 82.75(8) 2_656 .
O3 K1 O1 43.95(7) 6_575 6_575
O3 K1 O1 97.50(8) 6_575 .
O3 K1 O1 140.34(9) 2_656 6_575
O3 K1 O1 97.50(8) . 6_575
O3 K1 O1 140.35(9) 5_676 .
O3 K1 O1 82.75(8) 5_676 6_575
O3 K1 O3 97.03(8) 2_656 6_575
O3 K1 O3 68.49(13) 2_656 5_676
O3 K1 O3 64.56(12) . 6_575
O3 K1 O3 61.40(10) 5_676 6_575
O3 K1 O3 61.40(10) 2_656 .
O3 K1 O3 97.03(8) 5_676 .
O3 K1 O6 88.03(9) 2_656 .
O3 K1 O6 88.03(9) 5_676 6_575
O3 K1 O6 131.54(9) 2_656 6_575
O3 K1 O6 131.54(9) 5_676 .
O3 K1 O7 145.66(7) 2_656 .
O3 K1 O7 104.73(9) . .
O3 K1 O7 145.66(7) 5_676 .
O3 K1 O7 104.73(9) 6_575 .
O3 K1 H6A 152.2(7) 6_575 .
O3 K1 H6A 93.7(7) . .
O3 K1 H6A 142.9(10) 5_676 .
O3 K1 H6A 86.2(12) 2_656 .
O6 K1 O1 131.55(9) . 6_575
O6 K1 O1 131.55(9) 6_575 .
O6 K1 O1 71.12(8) . .
O6 K1 O1 71.12(8) 6_575 6_575
O6 K1 O3 108.19(9) . .
O6 K1 O3 166.96(9) 6_575 .
O6 K1 O3 166.95(9) . 6_575
O6 K1 O3 108.20(9) 6_575 6_575
O6 K1 O6 76.59(13) . 6_575
O6 K1 O7 65.63(9) . .
O6 K1 O7 65.63(9) 6_575 .
O6 K1 H6A 89.3(8) 6_575 .
O6 K1 H6A 15.7(6) . .
O7 K1 H6A 62.4(12) . .
O4 K2 O4 73.87(12) 2_667 5_667
O4 K2 O7 77.82(9) 5_667 5_677
O4 K2 O7 77.82(9) 2_667 5_677
O4 K2 H6B 77.3(9) 5_667 .
O4 K2 H6B 127.2(9) 2_667 .
O6 K2 O4 89.79(10) 6_575 2_667
O6 K2 O4 89.79(10) . 5_667
O6 K2 O4 140.88(10) 6_575 5_667
O6 K2 O4 140.88(10) . 2_667
O6 K2 O6 80.86(15) . 6_575
O6 K2 O7 134.02(8) . 5_677
O6 K2 O7 134.02(8) 6_575 5_677
O6 K2 H6B 15.2(7) . .
O6 K2 H6B 85.7(12) 6_575 .
O7 K2 O4 137.37(10) . 5_667
O7 K2 O4 137.37(9) . 2_667
O7 K2 O6 77.61(13) . 6_575
O7 K2 O6 77.61(13) . .
O7 K2 O7 82.3(2) . 5_677
O7 K2 H6B 136.6(13) 5_677 .
O7 K2 H6B 92.7(8) . .
C2 O2 Co1 120.9(2) . .
Co1 O1 K1 145.77(13) . .
Co1 O1 K1 145.77(13) . 6_575
K1 O1 K1 0.00(5) 6_575 .
C1 O1 Co1 119.8(2) . .
C1 O1 K1 93.8(2) . 6_575
C1 O1 K1 93.8(2) . .
C2 O4 K2 124.9(2) . 5_667
C9 N1 Co1 119.1(3) . .
C9 N1 C5 121.6(4) . .
C5 N1 Co1 119.3(3) . .
K1 O3 K1 82.97(8) 2_656 .
K1 O3 K1 0.00(3) 2_656 5_676
K1 O3 K1 82.97(8) 5_676 6_575
K1 O3 K1 82.97(8) 5_676 .
K1 O3 K1 0.00(4) 6_575 .
K1 O3 K1 82.97(8) 2_656 6_575
C1 O3 K1 165.6(2) . 2_656
C1 O3 K1 97.4(2) . 6_575
C1 O3 K1 165.6(2) . 5_676
C1 O3 K1 97.4(2) . .
C12 O5 Co1 118.3(7) . .
K1 O6 K1 0.00(5) 6_575 .
K1 O6 H6A 98(4) . .
K1 O6 H6A 98(4) 6_575 .
K1 O6 H6B 131(5) 6_575 .
K1 O6 H6B 131(5) . .
K2 O6 K1 94.41(11) . 6_575
K2 O6 K1 94.41(11) . .
K2 O6 H6A 115(4) . .
K2 O6 H6B 106(5) . .
H6A O6 H6B 111(7) . .
K1 O7 K1 0.000(15) . 6_575
K1 O7 H7 86(4) 6_575 .
K1 O7 H7 86(4) . .
K2 O7 K1 84.83(16) . .
K2 O7 K1 177.46(16) 2_657 .
K2 O7 K1 84.83(16) . 6_575
K2 O7 K1 177.46(16) 2_657 6_575
K2 O7 K1 177.46(16) 5_677 6_575
K2 O7 K1 177.46(16) 5_677 .
K2 O7 K2 97.7(2) . 5_677
K2 O7 K2 97.7(2) . 2_657
K2 O7 K2 0.00(3) 2_657 5_677
K2 O7 H7 122(4) . .
K2 O7 H7 93(4) 2_657 .
K2 O7 H7 93(4) 5_677 .
N1 C9 C8 120.3(4) . .
N1 C9 C10 116.5(4) . .
C8 C9 C10 123.2(4) . .
C9 C8 H8 120.6 . .
C7 C8 C9 118.7(4) . .
C7 C8 H8 120.6 . .
C9 C10 C2 108.1(2) . .
C9 C10 C2 108.1(2) . 6_565
C2 C10 C2 105.9(4) . 6_565
C11 C10 C9 112.5(4) . .
C11 C10 C2 111.0(3) . .
C11 C10 C2 111.0(3) . 6_565
O2 C2 C10 116.9(3) . .
O4 C2 O2 123.2(3) . .
O4 C2 C10 119.9(3) . .
N1 C5 C6 120.7(4) . .
N1 C5 C4 115.2(4) . .
C6 C5 C4 124.1(4) . .
C8 C7 H7A 119.6 . .
C8 C7 C6 120.8(4) . .
C6 C7 H7A 119.6 . .
C5 C6 H6 121.1 . .
C7 C6 C5 117.9(4) . .
C7 C6 H6 121.1 . .
O1 C1 K1 63.38(18) . 6_575
O1 C1 C4 117.0(3) . .
O3 C1 K1 61.2(2) . 6_575
O3 C1 O1 123.6(4) . .
O3 C1 C4 119.4(4) . .
C4 C1 K1 171.0(2) . 6_575
C5 C4 C1 106.5(3) . 6_565
C5 C4 C1 106.5(3) . .
C1 C4 C1 109.8(4) 6_565 .
C3 C4 C5 113.2(4) . .
C3 C4 C1 110.3(3) . .
C3 C4 C1 110.3(3) . 6_565
C10 C11 H11A 109.5 . .
C10 C11 H11B 109.5 . .
C10 C11 H11C 109.5 . .
H11A C11 H11B 109.5 . .
H11A C11 H11C 109.5 . .
H11B C11 H11C 109.5 . .
C4 C3 H3A 109.5 . .
C4 C3 H3B 109.5 . .
C4 C3 H3C 109.5 . .
H3A C3 H3B 109.5 . .
H3A C3 H3C 109.5 . .
H3B C3 H3C 109.5 . .
O5 C12 H12B 109.5 . .
O5 C12 H12D 109.5 . .
O5 C12 H12C 109.5 . .
O5 C12 H12A 109.5 . .
O5 C12 H12E 109.5 . .
O5 C12 H12F 109.5 . .
H12B C12 H12D 109.5 . .
H12B C12 H12C 109.5 . .
H12B C12 H12A 141.1 . .
H12B C12 H12E 56.3 . .
H12B C12 H12F 56.3 . .
H12D C12 H12C 109.5 . .
H12D C12 H12A 56.3 . .
H12D C12 H12E 141.1 . .
H12D C12 H12F 56.3 . .
H12C C12 H12A 56.3 . .
H12C C12 H12E 56.3 . .
H12C C12 H12F 141.1 . .
H12A C12 H12E 109.5 . .
H12A C12 H12F 109.5 . .
H12E C12 H12F 109.5 . .

loop_
_geom_bond_atom_site_label_1
_geom_bond_atom_site_label_2
_geom_bond_distance
_geom_bond_site_symmetry_2
Co1 O2 1.913(2) 6_565
Co1 O2 1.913(3) .
Co1 O1 1.898(3) .
Co1 O1 1.898(3) 6_565
Co1 N1 1.926(4) .
Co1 O5 1.897(4) .
K1 K1 0.000(3) 6_575
K1 O1 2.973(3) 6_575
K1 O1 2.973(3) .
K1 O3 2.784(3) 2_656
K1 O3 2.933(3) 6_575
K1 O3 2.933(3) .
K1 O3 2.784(3) 5_676
K1 O6 2.841(4) .
K1 O6 2.841(4) 6_575
K1 O7 3.334(7) .
K1 H6A 3.07(6) .
K2 O4 2.756(3) 5_667
K2 O4 2.756(3) 2_667
K2 O6 2.714(3) .
K2 O6 2.714(3) 6_575
K2 O7 3.060(7) 5_677
K2 O7 2.666(5) .
K2 H6B 3.06(6) .
O2 C2 1.284(4) .
O1 K1 2.973(3) 6_575
O1 C1 1.287(5) .
O4 K2 2.756(3) 5_667
O4 C2 1.231(4) .
N1 C9 1.345(5) .
N1 C5 1.345(6) .
O3 K1 2.933(3) 6_575
O3 K1 2.784(3) 2_656
O3 K1 2.784(3) 5_676
O3 C1 1.221(4) .
O5 C12 1.448(16) .
O6 K1 2.841(4) 6_575
O6 H6A 0.84(2) .
O6 H6B 0.84(2) .
O7 K1 3.334(7) 6_575
O7 K2 3.060(7) 5_677
O7 K2 3.060(7) 2_657
O7 H7 0.84(2) .
C9 C8 1.384(6) .
C9 C10 1.531(6) .
C8 H8 0.9500 .
C8 C7 1.383(7) .
C10 C2 1.555(4) 6_565
C10 C2 1.555(4) .
C10 C11 1.527(6) .
C5 C6 1.391(6) .
C5 C4 1.529(6) .
C7 H7A 0.9500 .
C7 C6 1.390(7) .
C6 H6 0.9500 .
C1 K1 3.318(4) 6_575
C1 C4 1.563(5) .
C4 C1 1.562(5) 6_565
C4 C3 1.520(7) .
C11 H11A 0.9800 .
C11 H11B 0.9800 .
C11 H11C 0.9800 .
C3 H3A 0.9800 .
C3 H3B 0.9800 .
C3 H3C 0.9800 .
C12 H12B 0.9800 .
C12 H12D 0.9800 .
C12 H12C 0.9800 .
C12 H12A 0.9800 .
C12 H12E 0.9800 .
C12 H12F 0.9800 .

loop_
_geom_torsion_atom_site_label_1
_geom_torsion_atom_site_label_2
_geom_torsion_atom_site_label_3
_geom_torsion_atom_site_label_4
_geom_torsion
_geom_torsion_site_symmetry_1
_geom_torsion_site_symmetry_4
Co1 O2 C2 O4 -178.0(3) . .
Co1 O2 C2 C10 2.8(4) . .
Co1 O1 C1 K1 -173.5(2) . 6_575
Co1 O1 C1 O3 174.5(3) . .
Co1 O1 C1 C4 -3.6(4) . .
Co1 N1 C9 C8 180.000(1) . .
Co1 N1 C9 C10 0.000(1) . .
Co1 N1 C5 C6 180.000(1) . .
Co1 N1 C5 C4 0.000(1) . .
K1 O1 C1 K1 0.000(0) . 6_575
K1 O1 C1 O3 -12.0(4) . .
K1 O1 C1 O3 -12.0(4) 6_575 .
K1 O1 C1 C4 169.9(3) 6_575 .
K1 O1 C1 C4 169.9(3) . .
K1 O3 C1 K1 90.4(10) 2_656 6_575
K1 O3 C1 K1 0.000(0) . 6_575
K1 O3 C1 K1 90.4(10) 5_676 6_575
K1 O3 C1 O1 12.2(4) . .
K1 O3 C1 O1 12.2(4) 6_575 .
K1 O3 C1 O1 102.6(11) 5_676 .
K1 O3 C1 O1 102.6(11) 2_656 .
K1 O3 C1 C4 -79.3(11) 2_656 .
K1 O3 C1 C4 -169.7(3) . .
K1 O3 C1 C4 -79.3(11) 5_676 .
K1 O3 C1 C4 -169.7(3) 6_575 .
K2 O4 C2 O2 26.1(5) 5_667 .
K2 O4 C2 C10 -154.7(2) 5_667 .
O2 Co1 O1 K1 59.0(2) 6_565 .
O2 Co1 O1 K1 59.0(2) 6_565 6_575
O2 Co1 O1 C1 -132.6(3) 6_565 .
O2 Co1 O5 C12 -44.97(7) . .
O2 Co1 O5 C12 44.97(7) 6_565 .
O1 Co1 O1 K1 -121.49(19) 6_565 .
O1 Co1 O1 K1 -121.49(19) 6_565 6_575
O1 Co1 O1 C1 46.9(3) 6_565 .
O1 Co1 O5 C12 134.42(9) . .
O1 Co1 O5 C12 -134.42(9) 6_565 .
O1 C1 C4 C5 62.5(4) . .
O1 C1 C4 C1 -52.5(5) . 6_565
O1 C1 C4 C3 -174.3(3) . .
N1 Co1 O1 K1 148.3(2) . 6_575
N1 Co1 O1 K1 148.3(2) . .
N1 Co1 O1 C1 -43.3(3) . .
N1 C9 C8 C7 0.000(2) . .
N1 C9 C10 C2 57.1(2) . 6_565
N1 C9 C10 C2 -57.1(2) . .
N1 C9 C10 C11 180.000(1) . .
N1 C5 C6 C7 0.000(1) . .
N1 C5 C4 C1 -58.6(3) . .
N1 C5 C4 C1 58.6(3) . 6_565
N1 C5 C4 C3 180.000(1) . .
O3 C1 C4 C5 -115.8(4) . .
O3 C1 C4 C1 129.3(3) . 6_565
O3 C1 C4 C3 7.4(5) . .
O5 Co1 O1 K1 -31.9(2) . 6_575
O5 Co1 O1 K1 -31.9(2) . .
O5 Co1 O1 C1 136.5(3) . .
C9 N1 C5 C6 0.000(1) . .
C9 N1 C5 C4 180.000(1) . .
C9 C8 C7 C6 0.000(1) . .
C9 C10 C2 O2 56.3(4) . .
C9 C10 C2 O4 -122.9(4) . .
C8 C9 C10 C2 122.9(2) . .
C8 C9 C10 C2 -122.9(2) . 6_565
C8 C9 C10 C11 0.000(2) . .
C8 C7 C6 C5 0.000(1) . .
C10 C9 C8 C7 180.000(1) . .
C2 C10 C2 O2 -59.3(5) 6_565 .
C2 C10 C2 O4 121.5(3) 6_565 .
C5 N1 C9 C8 0.000(2) . .
C5 N1 C9 C10 180.000(1) . .
C6 C5 C4 C1 -121.4(3) . 6_565
C6 C5 C4 C1 121.4(3) . .
C6 C5 C4 C3 0.000(1) . .
C4 C5 C6 C7 180.000(1) . .
C11 C10 C2 O2 -179.9(3) . .
C11 C10 C2 O4 0.9(5) . .

loop_
_twin_individual_id
_twin_individual_mass_fraction_refined
1 0.965(5)
2 0.035(5)
